data_4120337
loop_
_publ_author_name
'Brendan Gleeson'
'Patrick J. Carroll'
'Larry G. Sneddon'

_publ_section_title
;
 Syntheses and Structural Characterizations of Inorganic ansa-Metallocene
 Analogues: ansa-Ferratricarbadecaboranes
;
_journal_name_full 'Journal of the American Chemical Society'
_journal_page_first 12407
_journal_page_last 12413
_journal_paper_doi 10.1021/ja405977q
_journal_volume 135
_journal_year 2013
_chemical_formula_sum 'C8 H22 B14 Fe'
_chemical_formula_weight 325.45
_space_group_IT_number 2
_symmetry_cell_setting triclinic
_symmetry_Int_Tables_number 2
_symmetry_space_group_name_Hall '-P 1'
_symmetry_space_group_name_H-M 'P -1'
_atom_sites_solution_hydrogens difmap
_atom_sites_solution_primary direct
_audit_creation_method SHELXL-97
_cell_angle_alpha 99.761(3)
_cell_angle_beta 96.347(4)
_cell_angle_gamma 105.058(3)
_cell_formula_units_Z 2
_cell_length_a 8.0019(6)
_cell_length_b 8.8512(7)
_cell_length_c 12.1961(10)
_cell_measurement_temperature 143(1)
_cell_volume 811.15(11)
_computing_data_collection 'Bruker APEX2'
_computing_data_reduction 'Bruker SAINT'
_computing_structure_refinement 'SHELXL-97 (Sheldrick, 2008)'
_computing_structure_solution 'SHELXS-97 (Sheldrick, 2008)'
_diffrn_ambient_temperature 143(1)
_diffrn_measured_fraction_theta_full 0.974
_diffrn_measured_fraction_theta_max 0.974
_diffrn_measurement_device 'CCD Area Detector'
_diffrn_measurement_device_type 'Bruker APEXII'
_diffrn_measurement_method 'phi and omega scans'
_diffrn_radiation_monochromator graphite
_diffrn_radiation_source 'sealed tube'
_diffrn_radiation_type MoK\a
_diffrn_radiation_wavelength 0.71073
_diffrn_reflns_av_R_equivalents 0.0210
_diffrn_reflns_av_sigmaI/netI 0.0161
_diffrn_reflns_limit_h_max 9
_diffrn_reflns_limit_h_min -10
_diffrn_reflns_limit_k_max 11
_diffrn_reflns_limit_k_min -11
_diffrn_reflns_limit_l_max 15
_diffrn_reflns_limit_l_min -15
_diffrn_reflns_number 15453
_diffrn_reflns_theta_full 27.53
_diffrn_reflns_theta_max 27.53
_diffrn_reflns_theta_min 2.44
_exptl_absorpt_coefficient_mu 0.909
_exptl_absorpt_correction_T_max 0.7456
_exptl_absorpt_correction_T_min 0.6367
_exptl_absorpt_correction_type multi-scan
_exptl_absorpt_process_details '(SADABS; Sheldrick, 2007)'
_exptl_crystal_density_diffrn 1.332
_exptl_crystal_F_000 332
_exptl_crystal_size_max 0.48
_exptl_crystal_size_mid 0.38
_exptl_crystal_size_min 0.32
_refine_diff_density_max 0.552
_refine_diff_density_min -0.372
_refine_diff_density_rms 0.059
_refine_ls_extinction_method none
_refine_ls_goodness_of_fit_ref 1.228
_refine_ls_hydrogen_treatment refall
_refine_ls_matrix_type full
_refine_ls_number_parameters 297
_refine_ls_number_reflns 3640
_refine_ls_number_restraints 0
_refine_ls_restrained_S_all 1.228
_refine_ls_R_factor_all 0.0328
_refine_ls_R_factor_gt 0.0301
_refine_ls_shift/su_max 0.001
_refine_ls_shift/su_mean 0.000
_refine_ls_structure_factor_coef Fsqd
_refine_ls_weighting_details 'calc w=1/[\s^2^(Fo^2^)+(0.0284P)^2^+0.7171P] where P=(Fo^2^+2Fc^2^)/3'
_refine_ls_weighting_scheme calc
_refine_ls_wR_factor_gt 0.0829
_refine_ls_wR_factor_ref 0.0854
_reflns_number_gt 3428
_reflns_number_total 3640
_reflns_threshold_expression >2sigma(I)
_cod_data_source_file ja405977q_si_001_4.cif
_cod_data_source_block UP3419(CMPD5)
_cod_original_sg_symbol_H-M 'P -1 '
_cod_database_code 4120337

loop_
_symmetry_equiv_pos_as_xyz
'x, y, z'
'-x, -y, -z'

loop_
_atom_site_label
_atom_site_type_symbol
_atom_site_fract_x
_atom_site_fract_y
_atom_site_fract_z
_atom_site_U_iso_or_equiv
_atom_site_adp_type
_atom_site_occupancy
_atom_site_symmetry_multiplicity
_atom_site_calc_flag
Fe1 Fe 0.51875(3) 0.31154(3) 0.736560(19) 0.01659(9) Uani 1 1 d
C2 C 0.4014(2) 0.2353(2) 0.85781(16) 0.0216(4) Uani 1 1 d
C3 C 0.4130(3) 0.1545(2) 0.59377(16) 0.0252(4) Uani 1 1 d
C4 C 0.4681(2) 0.0979(2) 0.81371(16) 0.0226(4) Uani 1 1 d
B5 B 0.2368(3) 0.2397(3) 0.77818(19) 0.0251(4) Uani 1 1 d
B6 B 0.2392(3) 0.1876(3) 0.62478(19) 0.0282(5) Uani 1 1 d
B7 B 0.4875(3) 0.0527(2) 0.67001(18) 0.0234(4) Uani 1 1 d
B8 B 0.2440(3) 0.0629(3) 0.8354(2) 0.0303(5) Uani 1 1 d
B9 B 0.2631(3) -0.0138(3) 0.5957(2) 0.0314(5) Uani 1 1 d
B10 B 0.3105(3) -0.0588(3) 0.7289(2) 0.0310(5) Uani 1 1 d
B11 B 0.1374(3) 0.0374(3) 0.6986(2) 0.0309(5) Uani 1 1 d
C12 C 0.6250(3) 0.0841(3) 0.88997(19) 0.0283(4) Uani 1 1 d
C2' C 0.7528(2) 0.3453(2) 0.82691(14) 0.0188(3) Uani 1 1 d
C3' C 0.5202(3) 0.4979(2) 0.67011(17) 0.0268(4) Uani 1 1 d
B4' B 0.7020(3) 0.4939(2) 0.89111(18) 0.0224(4) Uani 1 1 d
C5' C 0.8072(2) 0.3799(2) 0.71771(15) 0.0213(4) Uani 1 1 d
B6' B 0.6806(3) 0.4512(3) 0.62354(19) 0.0266(4) Uani 1 1 d
B7' B 0.5630(3) 0.5779(3) 0.7999(2) 0.0263(4) Uani 1 1 d
B8' B 0.9104(3) 0.5207(3) 0.84315(19) 0.0256(4) Uani 1 1 d
B9' B 0.6970(3) 0.6530(3) 0.6980(2) 0.0333(5) Uani 1 1 d
B10' B 0.7991(3) 0.6645(3) 0.8365(2) 0.0302(5) Uani 1 1 d
B11' B 0.8785(3) 0.5775(3) 0.7130(2) 0.0305(5) Uani 1 1 d
C12' C 0.7905(3) 0.2042(2) 0.87170(17) 0.0235(4) Uani 1 1 d
H2 H 0.437(3) 0.281(3) 0.932(2) 0.021(5) Uiso 1 1 d
H3 H 0.449(3) 0.171(3) 0.528(2) 0.029(6) Uiso 1 1 d
H5 H 0.163(3) 0.322(3) 0.8057(19) 0.029(6) Uiso 1 1 d
H6 H 0.157(3) 0.237(3) 0.573(2) 0.036(7) Uiso 1 1 d
H7 H 0.599(3) 0.005(3) 0.656(2) 0.031(6) Uiso 1 1 d
H8 H 0.193(3) 0.020(3) 0.906(2) 0.035(7) Uiso 1 1 d
H9 H 0.214(3) -0.100(3) 0.520(2) 0.034(7) Uiso 1 1 d
H10 H 0.305(3) -0.171(3) 0.741(2) 0.036(7) Uiso 1 1 d
H11 H 0.001(3) -0.019(3) 0.683(2) 0.038(7) Uiso 1 1 d
H12a H 0.611(4) 0.104(3) 0.969(2) 0.042(7) Uiso 1 1 d
H12b H 0.637(3) -0.020(3) 0.873(2) 0.037(7) Uiso 1 1 d
H3' H 0.423(3) 0.496(3) 0.621(2) 0.035(7) Uiso 1 1 d
H4' H 0.682(3) 0.501(3) 0.977(2) 0.029(6) Uiso 1 1 d
H5' H 0.866(3) 0.314(3) 0.6799(19) 0.022(5) Uiso 1 1 d
H6' H 0.686(3) 0.415(3) 0.538(2) 0.031(6) Uiso 1 1 d
H7' H 0.478(3) 0.635(3) 0.844(2) 0.038(7) Uiso 1 1 d
H8' H 1.032(3) 0.531(3) 0.889(2) 0.032(6) Uiso 1 1 d
H9' H 0.700(4) 0.754(3) 0.659(2) 0.042(7) Uiso 1 1 d
H10' H 0.857(4) 0.776(3) 0.890(2) 0.043(7) Uiso 1 1 d
H11' H 0.987(3) 0.617(3) 0.677(2) 0.036(7) Uiso 1 1 d
H12a' H 0.869(3) 0.246(3) 0.936(2) 0.031(6) Uiso 1 1 d
H12b' H 0.846(3) 0.147(3) 0.815(2) 0.032(6) Uiso 1 1 d

loop_
_atom_site_aniso_label
_atom_site_aniso_U_11
_atom_site_aniso_U_22
_atom_site_aniso_U_33
_atom_site_aniso_U_23
_atom_site_aniso_U_13
_atom_site_aniso_U_12
Fe1 0.01685(14) 0.01628(14) 0.01718(14) 0.00137(9) 0.00080(9) 0.00778(10)
C2 0.0187(8) 0.0257(9) 0.0221(9) 0.0040(7) 0.0061(7) 0.0083(7)
C3 0.0260(9) 0.0254(9) 0.0203(9) -0.0025(7) 0.0003(7) 0.0064(8)
C4 0.0205(8) 0.0203(9) 0.0293(9) 0.0088(7) 0.0054(7) 0.0072(7)
B5 0.0191(10) 0.0275(11) 0.0293(11) 0.0018(8) 0.0043(8) 0.0100(8)
B6 0.0225(10) 0.0311(12) 0.0278(11) 0.0000(9) -0.0025(8) 0.0085(9)
B7 0.0210(10) 0.0186(10) 0.0280(10) -0.0034(8) 0.0027(8) 0.0067(8)
B8 0.0225(10) 0.0311(12) 0.0381(12) 0.0097(10) 0.0088(9) 0.0059(9)
B9 0.0246(11) 0.0268(11) 0.0355(12) -0.0067(9) -0.0012(9) 0.0055(9)
B10 0.0240(11) 0.0186(10) 0.0481(14) 0.0051(9) 0.0043(9) 0.0039(9)
B11 0.0192(10) 0.0275(11) 0.0417(13) 0.0016(9) 0.0028(9) 0.0037(9)
C12 0.0270(10) 0.0280(10) 0.0360(11) 0.0146(8) 0.0048(8) 0.0132(8)
C2' 0.0174(8) 0.0176(8) 0.0204(8) 0.0013(6) -0.0003(6) 0.0065(7)
C3' 0.0272(10) 0.0242(9) 0.0300(10) 0.0100(8) -0.0025(8) 0.0092(8)
B4' 0.0227(10) 0.0185(9) 0.0251(10) -0.0012(7) -0.0004(8) 0.0097(8)
C5' 0.0204(8) 0.0206(9) 0.0231(9) 0.0036(7) 0.0032(7) 0.0071(7)
B6' 0.0278(11) 0.0266(11) 0.0274(11) 0.0106(8) 0.0031(8) 0.0084(9)
B7' 0.0269(11) 0.0184(10) 0.0347(12) 0.0026(8) 0.0001(9) 0.0121(9)
B8' 0.0210(10) 0.0192(10) 0.0318(11) -0.0009(8) -0.0008(8) 0.0035(8)
B9' 0.0336(12) 0.0243(11) 0.0441(14) 0.0139(10) 0.0033(10) 0.0090(10)
B10' 0.0297(11) 0.0163(10) 0.0415(13) 0.0015(9) -0.0008(9) 0.0066(9)
B11' 0.0269(11) 0.0242(11) 0.0394(13) 0.0094(9) 0.0058(9) 0.0035(9)
C12' 0.0219(9) 0.0233(9) 0.0276(9) 0.0054(7) -0.0008(7) 0.0122(7)

loop_
_atom_type_symbol
_atom_type_description
_atom_type_scat_dispersion_real
_atom_type_scat_dispersion_imag
_atom_type_scat_source
C C 0.0033 0.0016 'International Tables Vol C Tables 4.2.6.8 and 6.1.1.4'
H H 0.0000 0.0000 'International Tables Vol C Tables 4.2.6.8 and 6.1.1.4'
B B 0.0013 0.0007 'International Tables Vol C Tables 4.2.6.8 and 6.1.1.4'
Fe Fe 0.3463 0.8444 'International Tables Vol C Tables 4.2.6.8 and 6.1.1.4'

loop_
_geom_angle_atom_site_label_1
_geom_angle_atom_site_label_2
_geom_angle_atom_site_label_3
_geom_angle
C3' Fe1 C2 130.93(8)
C3' Fe1 C3 94.47(9)
C2 Fe1 C3 108.36(9)
C3' Fe1 C2' 109.28(8)
C2 Fe1 C2' 91.03(8)
C3 Fe1 C2' 126.92(8)
C3' Fe1 C4 169.88(8)
C2 Fe1 C4 41.34(7)
C3 Fe1 C4 84.20(8)
C2' Fe1 C4 79.21(7)
C3' Fe1 B7 135.53(9)
C2 Fe1 B7 84.54(8)
C3 Fe1 B7 43.27(8)
C2' Fe1 B7 93.15(7)
C4 Fe1 B7 46.67(8)
C3' Fe1 B7' 43.08(8)
C2 Fe1 B7' 98.07(8)
C3 Fe1 B7' 136.33(8)
C2' Fe1 B7' 85.43(8)
C4 Fe1 B7' 135.31(8)
B7 Fe1 B7' 177.04(8)
C3' Fe1 C5' 82.59(8)
C2 Fe1 C5' 131.26(7)
C3 Fe1 C5' 101.25(8)
C2' Fe1 C5' 40.51(7)
C4 Fe1 C5' 107.51(7)
B7 Fe1 C5' 91.90(7)
B7' Fe1 C5' 85.33(8)
C3' Fe1 B6' 42.81(8)
C2 Fe1 B6' 167.54(8)
C3 Fe1 B6' 83.85(9)
C2' Fe1 B6' 83.19(8)
C4 Fe1 B6' 146.39(7)
B7 Fe1 B6' 106.72(8)
B7' Fe1 B6' 70.55(9)
C5' Fe1 B6' 45.07(7)
C3' Fe1 B5 102.10(8)
C2 Fe1 B5 41.77(8)
C3 Fe1 B5 83.75(8)
C2' Fe1 B5 132.44(8)
C4 Fe1 B5 67.80(7)
B7 Fe1 B5 88.38(8)
B7' Fe1 B5 94.49(8)
C5' Fe1 B5 172.95(7)
B6' Fe1 B5 141.28(8)
C3' Fe1 B4' 85.69(8)
C2 Fe1 B4' 80.71(8)
C3 Fe1 B4' 167.20(8)
C2' Fe1 B4' 42.09(7)
C4 Fe1 B4' 97.83(8)
B7 Fe1 B4' 131.88(8)
B7' Fe1 B4' 47.65(8)
C5' Fe1 B4' 66.05(7)
B6' Fe1 B4' 87.65(8)
B5 Fe1 B4' 108.76(8)
C3' Fe1 B6 86.73(9)
C2 Fe1 B6 83.71(8)
C3 Fe1 B6 41.02(8)
C2' Fe1 B6 162.20(8)
C4 Fe1 B6 85.71(8)
B7 Fe1 B6 69.47(8)
B7' Fe1 B6 112.11(8)
C5' Fe1 B6 139.75(8)
B6' Fe1 B6 104.99(8)
B5 Fe1 B6 46.57(8)
B4' Fe1 B6 151.52(8)
C4 C2 B5 111.84(16)
C4 C2 B8 69.04(14)
B5 C2 B8 69.02(14)
C4 C2 Fe1 78.60(11)
B5 C2 Fe1 81.46(12)
B8 C2 Fe1 122.29(14)
C4 C2 H2 116.6(14)
B5 C2 H2 128.3(14)
B8 C2 H2 113.0(15)
Fe1 C2 H2 124.1(15)
B6 C3 B7 113.52(18)
B6 C3 B9 68.74(15)
B7 C3 B9 68.41(15)
B6 C3 Fe1 82.90(12)
B7 C3 Fe1 77.02(11)
B9 C3 Fe1 119.57(14)
B6 C3 H3 121.2(16)
B7 C3 H3 123.6(16)
B9 C3 H3 119.6(16)
Fe1 C3 H3 120.7(16)
C2 C4 C12 114.20(17)
C2 C4 B10 113.38(16)
C12 C4 B10 125.18(16)
C2 C4 B7 120.35(15)
C12 C4 B7 111.80(15)
B10 C4 B7 62.48(13)
C2 C4 B8 59.99(12)
C12 C4 B8 129.04(16)
B10 C4 B8 60.41(13)
B7 C4 B8 112.60(15)
C2 C4 Fe1 60.07(10)
C12 C4 Fe1 115.07(13)
B10 C4 Fe1 111.27(13)
B7 C4 Fe1 67.21(9)
B8 C4 Fe1 104.26(11)
C2 B5 B11 106.45(16)
C2 B5 B8 58.19(13)
B11 B5 B8 57.00(14)
C2 B5 B6 116.34(15)
B11 B5 B6 58.90(13)
B8 B5 B6 107.15(15)
C2 B5 Fe1 56.78(10)
B11 B5 Fe1 105.37(12)
B8 B5 Fe1 99.41(11)
B6 B5 Fe1 68.19(10)
C2 B5 H5 119.6(13)
B11 B5 H5 124.1(13)
B8 B5 H5 125.4(13)
B6 B5 H5 117.0(12)
Fe1 B5 H5 125.3(13)
C3 B6 B11 108.12(17)
C3 B6 B9 58.00(13)
B11 B6 B9 58.28(14)
C3 B6 B5 114.47(16)
B11 B6 B5 59.40(13)
B9 B6 B5 106.65(16)
C3 B6 Fe1 56.08(10)
B11 B6 Fe1 103.66(13)
B9 B6 Fe1 96.54(12)
B5 B6 Fe1 65.25(9)
C3 B6 H6 123.9(14)
B11 B6 H6 119.1(14)
B9 B6 H6 127.0(14)
B5 B6 H6 114.7(13)
Fe1 B6 H6 129.9(14)
C3 B7 C4 115.26(15)
C3 B7 B10 108.50(16)
C4 B7 B10 57.10(12)
C3 B7 B9 58.02(13)
C4 B7 B9 104.69(15)
B10 B7 B9 58.30(14)
C3 B7 Fe1 59.71(10)
C4 B7 Fe1 66.12(9)
B10 B7 Fe1 106.78(12)
B9 B7 Fe1 101.46(12)
C3 B7 H7 125.2(13)
C4 B7 H7 112.7(13)
B10 B7 H7 119.1(13)
B9 B7 H7 130.1(13)
Fe1 B7 H7 123.1(13)
C2 B8 B11 105.29(17)
C2 B8 B10 102.53(16)
B11 B8 B10 63.44(14)
C2 B8 C4 50.97(11)
B11 B8 C4 101.13(16)
B10 B8 C4 57.19(12)
C2 B8 B5 52.79(12)
B11 B8 B5 60.97(13)
B10 B8 B5 104.23(17)
C4 B8 B5 88.50(14)
C2 B8 H8 119.6(14)
B11 B8 H8 129.0(14)
B10 B8 H8 122.5(14)
C4 B8 H8 125.1(14)
B5 B8 H8 131.8(14)
C3 B9 B10 106.43(16)
C3 B9 B11 105.81(16)
B10 B9 B11 62.91(15)
C3 B9 B7 53.57(12)
B10 B9 B7 60.33(13)
B11 B9 B7 104.51(16)
C3 B9 B6 53.26(12)
B10 B9 B6 105.36(16)
B11 B9 B6 60.30(14)
B7 B9 B6 92.35(14)
C3 B9 H9 118.8(14)
B10 B9 H9 124.5(14)
B11 B9 H9 125.4(14)
B7 B9 H9 126.5(14)
B6 B9 H9 126.7(14)
C4 B10 B9 109.84(17)
C4 B10 B8 62.41(13)
B9 B10 B8 111.74(17)
C4 B10 B7 60.41(12)
B9 B10 B7 61.38(14)
B8 B10 B7 112.54(16)
C4 B10 B11 100.68(15)
B9 B10 B11 58.63(14)
B8 B10 B11 57.63(13)
B7 B10 B11 102.23(16)
C4 B10 H10 118.2(15)
B9 B10 H10 123.5(14)
B8 B10 H10 115.6(14)
B7 B10 H10 121.0(15)
B11 B10 H10 131.7(15)
B8 B11 B9 112.77(17)
B8 B11 B6 113.67(17)
B9 B11 B6 61.42(14)
B8 B11 B5 62.03(14)
B9 B11 B5 110.99(17)
B6 B11 B5 61.70(13)
B8 B11 B10 58.93(14)
B9 B11 B10 58.45(14)
B6 B11 B10 102.96(16)
B5 B11 B10 101.86(15)
B8 B11 H11 116.4(14)
B9 B11 H11 118.5(14)
B6 B11 H11 122.6(14)
B5 B11 H11 123.5(14)
B10 B11 H11 126.1(15)
C4 C12 C12' 108.61(16)
C4 C12 H12a 111.4(16)
C12' C12 H12a 110.2(17)
C4 C12 H12b 110.8(16)
C12' C12 H12b 109.3(16)
H12a C12 H12b 106(2)
C5' C2' C12' 120.18(15)
C5' C2' B4' 108.98(15)
C12' C2' B4' 129.18(16)
C5' C2' B8' 66.79(13)
C12' C2' B8' 121.39(15)
B4' C2' B8' 66.50(13)
C5' C2' Fe1 80.14(10)
C12' C2' Fe1 118.14(13)
B4' C2' Fe1 80.63(10)
B8' C2' Fe1 120.25(12)
B7' C3' B6' 112.97(17)
B7' C3' B9' 68.80(16)
B6' C3' B9' 68.75(15)
B7' C3' Fe1 79.25(11)
B6' C3' Fe1 79.98(11)
B9' C3' Fe1 119.97(14)
B7' C3' H3' 125.3(16)
B6' C3' H3' 120.5(16)
B9' C3' H3' 120.8(16)
Fe1 C3' H3' 119.2(16)
C2' B4' B10' 108.47(16)
C2' B4' B8' 59.64(12)
B10' B4' B8' 58.15(13)
C2' B4' B7' 114.32(15)
B10' B4' B7' 59.80(13)
B8' B4' B7' 107.92(16)
C2' B4' Fe1 57.28(9)
B10' B4' Fe1 104.87(13)
B8' B4' Fe1 100.55(11)
B7' B4' Fe1 64.54(9)
C2' B4' H4' 120.2(13)
B10' B4' H4' 122.9(13)
B8' B4' H4' 125.7(13)
B7' B4' H4' 116.8(13)
Fe1 B4' H4' 125.3(13)
C2' C5' B11' 115.51(16)
C2' C5' B6' 122.19(15)
B11' C5' B6' 62.65(13)
C2' C5' B8' 61.79(12)
B11' C5' B8' 60.78(13)
B6' C5' B8' 114.04(15)
C2' C5' Fe1 59.35(9)
B11' C5' Fe1 110.40(12)
B6' C5' Fe1 67.87(10)
B8' C5' Fe1 103.73(11)
C2' C5' H5' 117.8(14)
B11' C5' H5' 115.5(14)
B6' C5' H5' 111.5(14)
B8' C5' H5' 121.4(14)
Fe1 C5' H5' 126.6(14)
C3' B6' C5' 114.53(16)
C3' B6' B11' 108.01(17)
C5' B6' B11' 57.45(12)
C3' B6' B9' 57.46(13)
C5' B6' B9' 103.92(15)
B11' B6' B9' 57.92(13)
C3' B6' Fe1 57.21(10)
C5' B6' Fe1 67.06(9)
B11' B6' Fe1 106.40(13)
B9' B6' Fe1 98.23(13)
C3' B6' H6' 124.7(13)
C5' B6' H6' 115.6(13)
B11' B6' H6' 117.5(14)
B9' B6' H6' 127.0(13)
Fe1 B6' H6' 128.5(14)
C3' B7' B10' 107.71(17)
C3' B7' B9' 57.43(14)
B10' B7' B9' 58.01(14)
C3' B7' B4' 116.36(15)
B10' B7' B4' 57.91(12)
B9' B7' B4' 105.86(15)
C3' B7' Fe1 57.67(10)
B10' B7' Fe1 105.94(12)
B9' B7' Fe1 98.79(12)
B4' B7' Fe1 67.81(9)
C3' B7' H7' 123.6(14)
B10' B7' H7' 119.3(14)
B9' B7' H7' 127.0(14)
B4' B7' H7' 114.3(14)
Fe1 B7' H7' 127.2(14)
C2' B8' B10' 105.54(15)
C2' B8' B11' 103.81(15)
B10' B8' B11' 63.02(14)
C2' B8' C5' 51.42(10)
B10' B8' C5' 101.01(15)
B11' B8' C5' 57.94(12)
C2' B8' B4' 53.86(11)
B10' B8' B4' 60.41(13)
B11' B8' B4' 104.85(15)
C5' B8' B4' 89.62(13)
C2' B8' H8' 117.2(14)
B10' B8' H8' 129.7(14)
B11' B8' H8' 124.9(14)
C5' B8' H8' 125.8(14)
B4' B8' H8' 128.5(14)
C3' B9' B11' 106.86(17)
C3' B9' B10' 106.91(17)
B11' B9' B10' 62.52(14)
C3' B9' B6' 53.79(13)
B11' B9' B6' 60.23(13)
B10' B9' B6' 104.48(16)
C3' B9' B7' 53.77(13)
B11' B9' B7' 105.18(16)
B10' B9' B7' 60.71(14)
B6' B9' B7' 92.37(15)
C3' B9' H9' 120.0(15)
B11' B9' H9' 121.6(15)
B10' B9' H9' 125.1(15)
B6' B9' H9' 125.3(14)
B7' B9' H9' 129.6(14)
B8' B10' B9' 112.40(17)
B8' B10' B4' 61.44(13)
B9' B10' B4' 112.08(16)
B8' B10' B7' 112.63(16)
B9' B10' B7' 61.28(14)
B4' B10' B7' 62.29(13)
B8' B10' B11' 58.94(13)
B9' B10' B11' 58.40(14)
B4' B10' B11' 102.70(15)
B7' B10' B11' 102.65(16)
B8' B10' H10' 116.2(15)
B9' B10' H10' 119.9(15)
B4' B10' H10' 121.1(15)
B7' B10' H10' 123.0(15)
B11' B10' H10' 126.8(15)
C5' B11' B9' 108.99(17)
C5' B11' B8' 61.28(12)
B9' B11' B8' 112.20(18)
C5' B11' B6' 59.89(12)
B9' B11' B6' 61.85(14)
B8' B11' B6' 112.16(16)
C5' B11' B10' 99.85(16)
B9' B11' B10' 59.08(14)
B8' B11' B10' 58.04(13)
B6' B11' B10' 103.19(16)
C5' B11' H11' 119.0(15)
B9' B11' H11' 122.7(14)
B8' B11' H11' 117.2(14)
B6' B11' H11' 118.8(15)
B10' B11' H11' 132.7(15)
C2' C12' C12 113.14(15)
C2' C12' H12a' 107.0(16)
C12 C12' H12a' 112.0(16)
C2' C12' H12b' 108.0(14)
C12 C12' H12b' 108.0(15)
H12a' C12' H12b' 109(2)

loop_
_geom_bond_atom_site_label_1
_geom_bond_atom_site_label_2
_geom_bond_distance
Fe1 C2 1.9598(19)
Fe1 C3 1.9807(19)
Fe1 C4 2.2169(19)
Fe1 B5 2.317(2)
Fe1 B6 2.369(2)
Fe1 B7 2.235(2)
Fe1 C2' 1.9882(17)
Fe1 C3' 1.9555(19)
Fe1 B4' 2.332(2)
Fe1 C5' 2.2771(19)
Fe1 B6' 2.291(2)
Fe1 B7' 2.274(2)
C2 C4 1.494(2)
C2 B5 1.561(3)
C2 B8 1.665(3)
C2 H2 0.90(2)
C3 B6 1.566(3)
C3 B7 1.572(3)
C3 B9 1.658(3)
C3 H3 0.90(2)
C4 C12 1.522(3)
C4 B10 1.703(3)
C4 B7 1.764(3)
C4 B8 1.796(3)
B5 B11 1.811(3)
B5 B8 1.830(3)
B5 B6 1.853(3)
B5 H5 1.08(2)
B6 B11 1.802(4)
B6 B9 1.822(3)
B6 H6 1.08(3)
B7 B10 1.799(3)
B7 B9 1.817(3)
B7 H7 1.10(2)
B8 B11 1.737(4)
B8 B10 1.762(4)
B8 H8 1.08(3)
B9 B10 1.761(4)
B9 B11 1.765(3)
B9 H9 1.06(3)
B10 B11 1.840(3)
B10 H10 1.02(3)
B11 H11 1.06(3)
C12 C12' 1.532(3)
C12 H12a 0.98(3)
C12 H12b 0.95(3)
C2' C5' 1.501(3)
C2' C12' 1.529(2)
C2' B4' 1.584(3)
C2' B8' 1.693(3)
C3' B7' 1.581(3)
C3' B6' 1.581(3)
C3' B9' 1.651(3)
C3' H3' 0.93(3)
B4' B10' 1.781(3)
B4' B8' 1.799(3)
B4' B7' 1.861(3)
B4' H4' 1.08(2)
C5' B11' 1.706(3)
C5' B6' 1.751(3)
C5' B8' 1.765(3)
C5' H5' 0.93(2)
B6' B11' 1.798(3)
B6' B9' 1.826(4)
B6' H6' 1.05(2)
B7' B10' 1.817(3)
B7' B9' 1.827(4)
B7' H7' 1.08(3)
B8' B10' 1.740(3)
B8' B11' 1.757(3)
B8' H8' 1.04(3)
B9' B11' 1.754(3)
B9' B10' 1.767(4)
B9' H9' 1.08(3)
B10' B11' 1.827(4)
B10' H10' 1.04(3)
B11' H11' 1.02(3)
C12' H12a' 0.91(3)
C12' H12b' 1.00(3)
